data_2231433
loop_
_publ_author_name
'Siddaraju, B. P.'
'Jasinski, Jerry P.'
'Golen, James A.'
'Yathirajan, H. S.'
'Raju, C. R.'

_publ_section_title
;
 9,9-Dimethyl-9,10-dihydroanthracene
;
_journal_coeditor_code BT5616
_journal_issue 9
_journal_name_full 'Acta Crystallographica Section E'
_journal_page_first o2397
_journal_paper_doi 10.1107/S1600536811033526
_journal_volume 67
_journal_year 2011
_chemical_formula_iupac 'C16 H16'
_chemical_formula_moiety 'C16 H16'
_chemical_formula_sum 'C16 H16'
_chemical_formula_weight 208.29
_chemical_name_systematic
;
9,9-Dimethyl-9,10-dihydroanthracene
;
_space_group_IT_number 14
_symmetry_cell_setting monoclinic
_symmetry_space_group_name_Hall '-P 2yn'
_symmetry_space_group_name_H-M 'P 1 21/n 1'
_atom_sites_solution_hydrogens geom
_atom_sites_solution_primary direct
_atom_sites_solution_secondary difmap
_cell_angle_alpha 90.00
_cell_angle_beta 107.787(14)
_cell_angle_gamma 90.00
_cell_formula_units_Z 4
_cell_length_a 12.7042(15)
_cell_length_b 7.4882(7)
_cell_length_c 13.177(2)
_cell_measurement_reflns_used 4436
_cell_measurement_temperature 173(2)
_cell_measurement_theta_max 32.20
_cell_measurement_theta_min 3.26
_cell_volume 1193.6(3)
_computing_cell_refinement 'CrysAlisPRO (Oxford Diffraction, 2010)'
_computing_data_collection 'CrysAlisPRO (Oxford Diffraction, 2010)'
_computing_data_reduction 'CrysAlisRED (Oxford Diffraction, 2010)'
_computing_molecular_graphics 'SHELXTL (Sheldrick, 2008)'
_computing_publication_material 'SHELXTL (Sheldrick, 2008)'
_computing_structure_refinement 'SHELXL97 (Sheldrick, 2008)'
_computing_structure_solution 'SHELXS97 (Sheldrick, 2008)'
_diffrn_ambient_temperature 173(2)
_diffrn_detector_area_resol_mean 16.1500
_diffrn_measured_fraction_theta_full 0.998
_diffrn_measured_fraction_theta_max 0.998
_diffrn_measurement_device_type 'Oxford Xcalibur Eos Gemini'
_diffrn_measurement_method \w
_diffrn_radiation_monochromator graphite
_diffrn_radiation_source 'Enhance (Mo) X-ray Source'
_diffrn_radiation_type MoK\a
_diffrn_radiation_wavelength 0.71073
_diffrn_reflns_av_R_equivalents 0.0230
_diffrn_reflns_av_sigmaI/netI 0.0187
_diffrn_reflns_limit_h_max 16
_diffrn_reflns_limit_h_min -16
_diffrn_reflns_limit_k_max 9
_diffrn_reflns_limit_k_min -9
_diffrn_reflns_limit_l_max 17
_diffrn_reflns_limit_l_min -17
_diffrn_reflns_number 10733
_diffrn_reflns_theta_full 25.00
_diffrn_reflns_theta_max 28.28
_diffrn_reflns_theta_min 3.35
_exptl_absorpt_coefficient_mu 0.065
_exptl_absorpt_correction_T_max 0.9839
_exptl_absorpt_correction_T_min 0.9757
_exptl_absorpt_correction_type multi-scan
_exptl_absorpt_process_details '(CrysAlisRED; Oxford Diffraction, 2010)'
_exptl_crystal_colour colourless
_exptl_crystal_density_diffrn 1.159
_exptl_crystal_density_method 'not measured'
_exptl_crystal_description block
_exptl_crystal_F_000 448
_exptl_crystal_size_max 0.38
_exptl_crystal_size_mid 0.32
_exptl_crystal_size_min 0.25
_refine_diff_density_max 0.192
_refine_diff_density_min -0.210
_refine_ls_extinction_method none
_refine_ls_goodness_of_fit_ref 1.005
_refine_ls_hydrogen_treatment constr
_refine_ls_matrix_type full
_refine_ls_number_parameters 147
_refine_ls_number_reflns 2958
_refine_ls_number_restraints 0
_refine_ls_restrained_S_all 1.005
_refine_ls_R_factor_all 0.0599
_refine_ls_R_factor_gt 0.0496
_refine_ls_shift/su_max 0.000
_refine_ls_shift/su_mean 0.000
_refine_ls_structure_factor_coef Fsqd
_refine_ls_weighting_details 'calc w = 1/[\s^2^(Fo^2^)+(0.0778P)^2^+0.2041P] where P=(Fo^2^+2Fc^2^)/3'
_refine_ls_weighting_scheme calc
_refine_ls_wR_factor_gt 0.1333
_refine_ls_wR_factor_ref 0.1435
_reflns_number_gt 2447
_reflns_number_total 2958
_reflns_threshold_expression I>2\s(I)
_cod_data_source_file bt5616.cif
_cod_data_source_block I
_cod_original_cell_volume 1193.7(3)
_cod_original_sg_symbol_H-M 'P 21/n'
_cod_database_code 2231433
_cod_database_fobs_code 2231433

loop_
_symmetry_equiv_pos_as_xyz
'x, y, z'
'-x+1/2, y+1/2, -z+1/2'
'-x, -y, -z'
'x-1/2, -y-1/2, z-1/2'

loop_
_atom_site_type_symbol
_atom_site_label
_atom_site_fract_x
_atom_site_fract_y
_atom_site_fract_z
_atom_site_U_iso_or_equiv
_atom_site_adp_type
_atom_site_calc_flag
_atom_site_refinement_flags
_atom_site_occupancy
_atom_site_symmetry_multiplicity
C C1 0.39240(10) 0.13364(15) 0.28673(10) 0.0417(3) Uani d . 1 1
C C2 0.28419(11) 0.07383(19) 0.26861(15) 0.0597(4) Uani d . 1 1
H H2A 0.2447 0.0248 0.2012 0.072 Uiso calc R 1 1
C C3 0.23363(14) 0.0853(2) 0.34811(18) 0.0743(5) Uani d . 1 1
H H3A 0.1599 0.0440 0.3347 0.089 Uiso calc R 1 1
C C4 0.28927(16) 0.1558(2) 0.44566(17) 0.0736(5) Uani d . 1 1
H H4A 0.2541 0.1644 0.4996 0.088 Uiso calc R 1 1
C C5 0.39589(14) 0.2141(2) 0.46526(13) 0.0605(4) Uani d . 1 1
H H5A 0.4345 0.2623 0.5331 0.073 Uiso calc R 1 1
C C6 0.44818(10) 0.20332(16) 0.38678(10) 0.0439(3) Uani d . 1 1
C C7 0.56538(11) 0.26594(18) 0.41022(9) 0.0465(3) Uani d . 1 1
H H7A 0.5811 0.3571 0.4673 0.056 Uiso calc R 1 1
H H7B 0.6160 0.1640 0.4364 0.056 Uiso calc R 1 1
C C8 0.58672(9) 0.34389(15) 0.31365(9) 0.0361(3) Uani d . 1 1
C C9 0.66134(9) 0.48356(17) 0.32422(10) 0.0451(3) Uani d . 1 1
H H9A 0.6981 0.5294 0.3932 0.054 Uiso calc R 1 1
C C10 0.68302(10) 0.55675(18) 0.23709(12) 0.0518(3) Uani d . 1 1
H H10A 0.7340 0.6525 0.2454 0.062 Uiso calc R 1 1
C C11 0.62997(11) 0.48946(19) 0.13806(12) 0.0539(4) Uani d . 1 1
H H11A 0.6445 0.5386 0.0772 0.065 Uiso calc R 1 1
C C12 0.55516(10) 0.35000(18) 0.12576(10) 0.0463(3) Uani d . 1 1
H H12A 0.5192 0.3050 0.0564 0.056 Uiso calc R 1 1
C C13 0.53167(8) 0.27457(15) 0.21306(8) 0.0352(3) Uani d . 1 1
C C14 0.45293(9) 0.11660(16) 0.20299(9) 0.0400(3) Uani d . 1 1
C C15 0.37195(13) 0.1028(2) 0.09028(11) 0.0622(4) Uani d . 1 1
H H15A 0.3270 0.2114 0.0737 0.093 Uiso calc R 1 1
H H15B 0.3237 -0.0010 0.0859 0.093 Uiso calc R 1 1
H H15C 0.4133 0.0890 0.0390 0.093 Uiso calc R 1 1
C C16 0.52239(12) -0.05675(18) 0.22602(12) 0.0536(4) Uani d . 1 1
H H16A 0.5754 -0.0507 0.2978 0.080 Uiso calc R 1 1
H H16B 0.5624 -0.0698 0.1736 0.080 Uiso calc R 1 1
H H16C 0.4734 -0.1595 0.2213 0.080 Uiso calc R 1 1

loop_
_atom_site_aniso_label
_atom_site_aniso_U_11
_atom_site_aniso_U_22
_atom_site_aniso_U_33
_atom_site_aniso_U_12
_atom_site_aniso_U_13
_atom_site_aniso_U_23
C1 0.0379(6) 0.0300(5) 0.0586(7) 0.0032(4) 0.0167(5) 0.0062(5)
C2 0.0446(7) 0.0415(7) 0.0949(11) -0.0046(6) 0.0242(7) 0.0008(7)
C3 0.0569(9) 0.0455(8) 0.1372(17) 0.0005(7) 0.0545(11) 0.0164(10)
C4 0.0899(12) 0.0467(8) 0.1113(15) 0.0097(8) 0.0710(12) 0.0189(9)
C5 0.0819(10) 0.0480(8) 0.0647(9) 0.0075(7) 0.0419(8) 0.0132(7)
C6 0.0509(7) 0.0366(6) 0.0482(6) 0.0054(5) 0.0210(5) 0.0103(5)
C7 0.0496(7) 0.0496(7) 0.0363(6) 0.0001(6) 0.0070(5) 0.0027(5)
C8 0.0306(5) 0.0364(6) 0.0394(6) 0.0052(4) 0.0080(4) 0.0013(4)
C9 0.0353(6) 0.0404(6) 0.0560(7) 0.0008(5) 0.0086(5) -0.0044(5)
C10 0.0394(6) 0.0400(6) 0.0797(10) 0.0008(5) 0.0239(6) 0.0057(6)
C11 0.0516(7) 0.0534(8) 0.0663(9) 0.0096(6) 0.0323(7) 0.0182(7)
C12 0.0464(6) 0.0536(7) 0.0400(6) 0.0088(6) 0.0148(5) 0.0043(5)
C13 0.0305(5) 0.0356(6) 0.0388(5) 0.0060(4) 0.0094(4) 0.0016(4)
C14 0.0368(6) 0.0373(6) 0.0426(6) -0.0001(4) 0.0074(5) -0.0036(5)
C15 0.0559(8) 0.0667(10) 0.0526(8) -0.0121(7) -0.0005(6) -0.0092(7)
C16 0.0547(7) 0.0363(6) 0.0711(9) 0.0043(6) 0.0210(7) -0.0059(6)

loop_
_atom_type_symbol
_atom_type_description
_atom_type_scat_dispersion_real
_atom_type_scat_dispersion_imag
_atom_type_scat_source
C C 0.0033 0.0016 'International Tables Vol C Tables 4.2.6.8 and 6.1.1.4'
H H 0.0000 0.0000 'International Tables Vol C Tables 4.2.6.8 and 6.1.1.4'

loop_
_geom_angle_atom_site_label_1
_geom_angle_atom_site_label_2
_geom_angle_atom_site_label_3
_geom_angle
C6 C1 C2 118.15(13)
C6 C1 C14 119.40(10)
C2 C1 C14 122.38(12)
C3 C2 C1 120.64(16)
C3 C2 H2A 119.7
C1 C2 H2A 119.7
C4 C3 C2 120.46(15)
C4 C3 H3A 119.8
C2 C3 H3A 119.8
C3 C4 C5 119.77(15)
C3 C4 H4A 120.1
C5 C4 H4A 120.1
C4 C5 C6 120.68(16)
C4 C5 H5A 119.7
C6 C5 H5A 119.7
C5 C6 C1 120.30(13)
C5 C6 C7 119.85(12)
C1 C6 C7 119.85(11)
C8 C7 C6 111.87(10)
C8 C7 H7A 109.2
C6 C7 H7A 109.2
C8 C7 H7B 109.2
C6 C7 H7B 109.2
H7A C7 H7B 107.9
C9 C8 C13 120.23(11)
C9 C8 C7 120.20(11)
C13 C8 C7 119.57(10)
C10 C9 C8 121.42(12)
C10 C9 H9A 119.3
C8 C9 H9A 119.3
C11 C10 C9 118.94(12)
C11 C10 H10A 120.5
C9 C10 H10A 120.5
C10 C11 C12 120.56(12)
C10 C11 H11A 119.7
C12 C11 H11A 119.7
C11 C12 C13 121.37(12)
C11 C12 H12A 119.3
C13 C12 H12A 119.3
C12 C13 C8 117.49(11)
C12 C13 C14 122.80(11)
C8 C13 C14 119.66(10)
C13 C14 C15 111.39(11)
C13 C14 C1 109.41(9)
C15 C14 C1 111.62(10)
C13 C14 C16 108.27(9)
C15 C14 C16 107.92(11)
C1 C14 C16 108.10(10)
C14 C15 H15A 109.5
C14 C15 H15B 109.5
H15A C15 H15B 109.5
C14 C15 H15C 109.5
H15A C15 H15C 109.5
H15B C15 H15C 109.5
C14 C16 H16A 109.5
C14 C16 H16B 109.5
H16A C16 H16B 109.5
C14 C16 H16C 109.5
H16A C16 H16C 109.5
H16B C16 H16C 109.5

loop_
_geom_bond_atom_site_label_1
_geom_bond_atom_site_label_2
_geom_bond_distance
C1 C6 1.3935(18)
C1 C2 1.3953(18)
C1 C14 1.5309(17)
C2 C3 1.389(2)
C2 H2A 0.9500
C3 C4 1.370(3)
C3 H3A 0.9500
C4 C5 1.370(2)
C4 H4A 0.9500
C5 C6 1.3917(18)
C5 H5A 0.9500
C6 C7 1.5004(18)
C7 C8 1.4981(16)
C7 H7A 0.9900
C7 H7B 0.9900
C8 C9 1.3897(17)
C8 C13 1.3962(15)
C9 C10 1.3739(19)
C9 H9A 0.9500
C10 C11 1.369(2)
C10 H10A 0.9500
C11 C12 1.388(2)
C11 H11A 0.9500
C12 C13 1.3933(16)
C12 H12A 0.9500
C13 C14 1.5285(16)
C14 C15 1.5301(17)
C14 C16 1.5467(17)
C15 H15A 0.9800
C15 H15B 0.9800
C15 H15C 0.9800
C16 H16A 0.9800
C16 H16B 0.9800
C16 H16C 0.9800

loop_
_geom_hbond_atom_site_label_D
_geom_hbond_atom_site_label_H
_geom_hbond_atom_site_label_A
_geom_hbond_site_symmetry_A
_geom_hbond_distance_DH
_geom_hbond_distance_HA
_geom_hbond_distance_DA
_geom_hbond_angle_DHA
C10 H10A Cg3 2_755 0.95 2.75 3.7072(16) 177

loop_
_geom_torsion_atom_site_label_1
_geom_torsion_atom_site_label_2
_geom_torsion_atom_site_label_3
_geom_torsion_atom_site_label_4
_geom_torsion
C6 C1 C2 C3 0.6(2)
C14 C1 C2 C3 177.46(12)
C1 C2 C3 C4 0.1(2)
C2 C3 C4 C5 -0.6(2)
C3 C4 C5 C6 0.4(2)
C4 C5 C6 C1 0.3(2)
C4 C5 C6 C7 -179.33(13)
C2 C1 C6 C5 -0.75(18)
C14 C1 C6 C5 -177.72(11)
C2 C1 C6 C7 178.86(12)
C14 C1 C6 C7 1.88(17)
C5 C6 C7 C8 -146.93(12)
C1 C6 C7 C8 33.46(16)
C6 C7 C8 C9 146.92(11)
C6 C7 C8 C13 -33.47(16)
C13 C8 C9 C10 -0.04(18)
C7 C8 C9 C10 179.56(11)
C8 C9 C10 C11 -0.25(19)
C9 C10 C11 C12 0.24(19)
C10 C11 C12 C13 0.06(19)
C11 C12 C13 C8 -0.35(17)
C11 C12 C13 C14 -177.76(11)
C9 C8 C13 C12 0.34(16)
C7 C8 C13 C12 -179.27(10)
C9 C8 C13 C14 177.83(10)
C7 C8 C13 C14 -1.78(16)
C12 C13 C14 C15 -22.82(16)
C8 C13 C14 C15 159.83(11)
C12 C13 C14 C1 -146.71(11)
C8 C13 C14 C1 35.93(13)
C12 C13 C14 C16 95.69(13)
C8 C13 C14 C16 -81.66(13)
C6 C1 C14 C13 -35.94(14)
C2 C1 C14 C13 147.22(12)
C6 C1 C14 C15 -159.70(12)
C2 C1 C14 C15 23.46(17)
C6 C1 C14 C16 81.76(13)
C2 C1 C14 C16 -95.08(14)

loop_
_cod_related_entry_id
_cod_related_entry_database
_cod_related_entry_code
1 ChemSpider 15458080
